data_7121541
loop_
_publ_author_name
'Feng, Jiajing'
'Fu, Lu Lu'
'Huang, Tengda'
'Geng, Hua'
'Jiang, Wei'
'Wang, Zhaohui'

_publ_section_title
;
 Rylene annulated phthalocyanine: a fully conjugated block for the
 construction of a supramolecular two-dimensional framework
;
_journal_name_full 'Chemical Communications'
_journal_paper_doi 10.1039/C8CC01216D
_journal_year 2018
_chemical_formula_sum 'C232 H234 Cl48 N16 O17 Zn'
_chemical_formula_weight 5285.32
_chemical_name_systematic
; 
 ? 
;
_space_group_IT_number 91
_symmetry_cell_setting tetragonal
_symmetry_space_group_name_Hall 'P 4w 2c'
_symmetry_space_group_name_H-M 'P 41 2 2'
_atom_sites_solution_hydrogens geom
_atom_sites_solution_primary direct
_atom_sites_solution_secondary difmap
_audit_creation_method SHELXL-97
_audit_update_record
;
2017-12-12 deposited with the CCDC.
2018-04-23 downloaded from the CCDC.
;
_cell_angle_alpha 90.00
_cell_angle_beta 90.00
_cell_angle_gamma 90.00
_cell_formula_units_Z 4
_cell_length_a 29.4605(2)
_cell_length_b 29.4605(2)
_cell_length_c 37.2375(4)
_cell_measurement_reflns_used 8674
_cell_measurement_temperature 173(2)
_cell_measurement_theta_max 21.045
_cell_measurement_theta_min 2.327
_cell_volume 32319.2(5)
_computing_cell_refinement 'Bruker FRAMBO'
_computing_data_collection 'Bruker FRAMBO'
_computing_data_reduction 'Bruker SAINT'
_computing_molecular_graphics 'Bruker SHELXTL'
_computing_publication_material 'Bruker SHELXTL'
_computing_structure_refinement 'SHELXL-97 (Sheldrick, 1997)'
_computing_structure_solution 'SHELXS-97 (Sheldrick, 1990)'
_diffrn_ambient_temperature 173(2)
_diffrn_measured_fraction_theta_full 0.999
_diffrn_measured_fraction_theta_max 0.999
_diffrn_measurement_device_type 'CCD area detector'
_diffrn_measurement_method 'phi and omega scans'
_diffrn_radiation_monochromator graphite
_diffrn_radiation_source 'fine-focus sealed tube'
_diffrn_radiation_type MoK\a
_diffrn_radiation_wavelength 0.71073
_diffrn_reflns_av_R_equivalents 0.1806
_diffrn_reflns_av_sigmaI/netI 0.0611
_diffrn_reflns_limit_h_max 34
_diffrn_reflns_limit_h_min -35
_diffrn_reflns_limit_k_max 35
_diffrn_reflns_limit_k_min -35
_diffrn_reflns_limit_l_max 44
_diffrn_reflns_limit_l_min -44
_diffrn_reflns_number 390794
_diffrn_reflns_theta_full 25.02
_diffrn_reflns_theta_max 25.02
_diffrn_reflns_theta_min 1.55
_exptl_absorpt_coefficient_mu 0.521
_exptl_absorpt_correction_T_max 0.8808
_exptl_absorpt_correction_T_min 0.8594
_exptl_absorpt_correction_type multi-scan
_exptl_absorpt_process_details sadabs
_exptl_crystal_colour dark
_exptl_crystal_density_diffrn 1.086
_exptl_crystal_density_method 'not measured'
_exptl_crystal_description block
_exptl_crystal_F_000 10880
_exptl_crystal_size_max 0.30
_exptl_crystal_size_mid 0.28
_exptl_crystal_size_min 0.25
_platon_squeeze_details
;
;
_refine_diff_density_max 1.027
_refine_diff_density_min -0.474
_refine_diff_density_rms 0.129
_refine_ls_abs_structure_details 'Flack H D (1983), Acta Cryst. A39, 876-881'
_refine_ls_abs_structure_Flack 0.47(3)
_refine_ls_extinction_method none
_refine_ls_goodness_of_fit_ref 1.141
_refine_ls_hydrogen_treatment mixed
_refine_ls_matrix_type full
_refine_ls_number_parameters 1432
_refine_ls_number_reflns 28549
_refine_ls_number_restraints 0
_refine_ls_restrained_S_all 1.141
_refine_ls_R_factor_all 0.1767
_refine_ls_R_factor_gt 0.1301
_refine_ls_shift/su_max 0.001
_refine_ls_shift/su_mean 0.000
_refine_ls_structure_factor_coef Fsqd
_refine_ls_weighting_details 'calc w=1/[\s^2^(Fo^2^)+(0.2000P)^2^+0.0000P] where P=(Fo^2^+2Fc^2^)/3'
_refine_ls_weighting_scheme calc
_refine_ls_wR_factor_gt 0.3435
_refine_ls_wR_factor_ref 0.3753
_reflns_number_gt 16293
_reflns_number_total 28549
_reflns_threshold_expression >2sigma(I)
_cod_data_source_file c8cc01216d2.cif
_cod_data_source_block mx5856b
_cod_original_sg_symbol_H-M p4(1)22
_cod_database_code 7121541

loop_
_symmetry_equiv_pos_as_xyz
'x, y, z'
'-y, x, z+1/4'
'-x, -y, z+1/2'
'y, -x, z+3/4'
'x, -y, -z+1/2'
'y, x, -z+3/4'
'-x, y, -z'
'-y, -x, -z+1/4'

loop_
_atom_site_label
_atom_site_type_symbol
_atom_site_fract_x
_atom_site_fract_y
_atom_site_fract_z
_atom_site_U_iso_or_equiv
_atom_site_adp_type
_atom_site_occupancy
_atom_site_symmetry_multiplicity
_atom_site_calc_flag
_atom_site_refinement_flags
Zn1 Zn 0.49994(4) 0.25137(3) 0.51640(3) 0.0449(3) Uani 0.50 1 d P
Cl1 Cl 0.20686(8) 0.22030(8) 0.59432(7) 0.1051(8) Uani 1 1 d .
Cl2 Cl 0.21156(8) 0.31713(7) 0.57851(6) 0.0898(6) Uani 1 1 d .
Cl3 Cl 0.27771(8) 0.25730(8) 0.54863(8) 0.1113(8) Uani 1 1 d .
Cl4 Cl 0.20770(9) 0.28281(8) 0.40828(6) 0.0983(7) Uani 1 1 d .
Cl5 Cl 0.27823(8) 0.24514(8) 0.45257(7) 0.1054(8) Uani 1 1 d .
Cl6 Cl 0.21023(7) 0.18648(6) 0.42274(5) 0.0783(6) Uani 1 1 d .
Cl7 Cl 0.29340(12) 0.71844(9) 0.41085(8) 0.1338(11) Uani 1 1 d .
Cl8 Cl 0.29749(12) 0.81492(9) 0.42489(7) 0.1357(11) Uani 1 1 d .
Cl9 Cl 0.23010(13) 0.76097(15) 0.45804(12) 0.1955(18) Uani 1 1 d .
Cl10 Cl 0.06587(11) 0.04787(13) 0.42324(8) 0.1488(12) Uani 1 1 d .
Cl11 Cl -0.02915(10) 0.04591(11) 0.40923(7) 0.1319(10) Uani 1 1 d .
Cl12 Cl 0.00950(16) -0.01846(13) 0.45584(13) 0.2053(19) Uani 1 1 d .
Cl13 Cl -0.03148(9) 0.45583(12) 0.59009(8) 0.1336(11) Uani 1 1 d .
Cl14 Cl 0.06344(9) 0.45190(12) 0.57677(7) 0.1357(11) Uani 1 1 d .
Cl15 Cl 0.00872(19) 0.51919(15) 0.54321(13) 0.219(2) Uani 1 1 d .
Cl16 Cl 0.23100(14) 0.74060(17) 0.54308(14) 0.215(2) Uani 1 1 d .
Cl17 Cl 0.29622(13) 0.68467(10) 0.57637(8) 0.1465(12) Uani 1 1 d .
Cl18 Cl 0.29479(13) 0.78029(11) 0.59192(8) 0.1514(13) Uani 1 1 d .
Cl19 Cl 0.43456(7) 0.54095(8) 0.57770(6) 0.0892(7) Uani 1 1 d .
Cl20 Cl 0.49467(9) 0.47306(8) 0.54859(8) 0.1122(8) Uani 1 1 d .
Cl21 Cl 0.53108(8) 0.54359(8) 0.59202(6) 0.0950(7) Uani 1 1 d .
Cl22 Cl 0.47002(8) 0.95785(8) 0.59275(6) 0.0991(7) Uani 1 1 d .
Cl23 Cl 0.56640(7) 0.96109(8) 0.57839(6) 0.0940(7) Uani 1 1 d .
Cl24 Cl 0.50576(9) 1.02944(8) 0.54925(8) 0.1104(8) Uani 1 1 d .
O1 O 0.5007(3) 0.2514(2) 0.5722(3) 0.076(3) Uani 0.50 1 d P
H1E H 0.5201 0.2706 0.5795 0.114 Uiso 0.50 1 d PR
H1F H 0.4745 0.2587 0.5798 0.114 Uiso 0.50 1 d PR
O2 O 0.06336(11) 0.41570(14) 0.49021(12) 0.0573(12) Uani 1 1 d .
O3 O 0.17314(14) 0.30883(15) 0.49404(12) 0.0589(11) Uani 1 1 d .
O4 O 0.33465(16) 0.68849(14) 0.49151(13) 0.0704(14) Uani 1 1 d .
O5 O 0.44363(14) 0.57812(14) 0.49191(12) 0.0626(12) Uani 1 1 d .
O6 O 0.17352(11) 0.19450(11) 0.50768(11) 0.0493(11) Uani 1 1 d .
O7 O 0.06324(15) 0.08494(16) 0.51025(13) 0.0713(14) Uani 1 1 d .
O8 O 0.33550(14) -0.18453(12) 0.51018(11) 0.0580(12) Uani 1 1 d .
O9 O 0.44306(13) -0.07690(12) 0.50834(11) 0.0513(11) Uani 1 1 d .
N1 N 0.11764(15) 0.36231(19) 0.49028(14) 0.0594(14) Uani 1 1 d .
N2 N 0.38892(19) 0.63440(17) 0.49068(14) 0.0632(14) Uani 1 1 d .
N3 N 0.11700(14) 0.14092(15) 0.50927(13) 0.0492(12) Uani 1 1 d .
N4 N 0.38811(16) -0.12964(15) 0.50932(13) 0.0533(13) Uani 1 1 d .
N5 N 0.38487(16) 0.25108(14) 0.50048(14) 0.0630(14) Uani 1 1 d .
N6 N 0.45228(15) 0.29850(14) 0.50054(18) 0.0722(16) Uani 1 1 d .
N7 N 0.5000 0.3662(2) 0.5000 0.0595(19) Uani 1 2 d S
N8 N 0.45159(15) 0.20357(15) 0.49992(18) 0.0743(16) Uani 1 1 d .
N9 N 0.5000 0.1376(2) 0.5000 0.079(2) Uani 1 2 d S
C1 C 0.40722(17) 0.21225(19) 0.5007(2) 0.0623(17) Uani 1 1 d .
C2 C 0.38288(19) 0.16756(17) 0.5043(2) 0.0612(18) Uani 1 1 d .
C3 C 0.41728(18) 0.13487(19) 0.5030(2) 0.0621(18) Uani 1 1 d .
C4 C 0.45892(17) 0.15716(18) 0.5012(2) 0.0657(19) Uani 1 1 d .
C5 C 0.40443(19) 0.08946(18) 0.5035(2) 0.0587(17) Uani 1 1 d .
H5 H 0.4270 0.0674 0.5022 0.070 Uiso 1 1 calc R
C6 C 0.35940(19) 0.07550(17) 0.50573(19) 0.0562(16) Uani 1 1 d .
C7 C 0.32421(18) 0.11175(18) 0.50525(18) 0.0547(16) Uani 1 1 d .
C8 C 0.33703(18) 0.15700(17) 0.50611(19) 0.0555(17) Uani 1 1 d .
H8 H 0.3153 0.1798 0.5079 0.067 Uiso 1 1 calc R
C9 C 0.29903(19) 0.01699(18) 0.50907(17) 0.0482(16) Uani 1 1 d .
C10 C 0.34464(19) 0.02826(17) 0.50801(18) 0.0500(16) Uani 1 1 d .
C11 C 0.3791(2) -0.00580(19) 0.50595(18) 0.0567(17) Uani 1 1 d .
H11 H 0.4094 0.0023 0.5030 0.068 Uiso 1 1 calc R
C12 C 0.36654(17) -0.05112(18) 0.50840(17) 0.0452(15) Uani 1 1 d .
C13 C 0.31856(19) -0.06474(18) 0.51014(14) 0.0438(13) Uani 1 1 d .
C14 C 0.28593(19) -0.03078(17) 0.50889(15) 0.0476(14) Uani 1 1 d .
C15 C 0.2404(2) -0.04252(18) 0.51010(16) 0.0509(16) Uani 1 1 d .
C16 C 0.2301(2) -0.09121(19) 0.51125(18) 0.0576(18) Uani 1 1 d .
H16 H 0.1999 -0.1003 0.5113 0.069 Uiso 1 1 calc R
C17 C 0.2633(2) -0.12379(18) 0.51227(17) 0.0573(19) Uani 1 1 d .
H17 H 0.2557 -0.1543 0.5144 0.069 Uiso 1 1 calc R
C18 C 0.3084(2) -0.11083(18) 0.51018(18) 0.0552(17) Uani 1 1 d .
C19 C 0.3459(2) -0.14657(18) 0.50978(17) 0.0558(18) Uani 1 1 d .
C20 C 0.4014(2) -0.08504(19) 0.50922(18) 0.0582(18) Uani 1 1 d .
C21 C 0.2045(2) -0.01036(18) 0.51182(16) 0.0486(15) Uani 1 1 d .
C22 C 0.1603(2) -0.01804(19) 0.51369(17) 0.0550(17) Uani 1 1 d .
H22 H 0.1509 -0.0478 0.5175 0.066 Uiso 1 1 calc R
C23 C 0.1274(2) 0.0146(2) 0.51049(16) 0.0526(17) Uani 1 1 d .
H23 H 0.0971 0.0059 0.5088 0.063 Uiso 1 1 calc R
C24 C 0.1386(2) 0.06086(18) 0.50970(18) 0.0550(17) Uani 1 1 d .
C25 C 0.18561(19) 0.0726(2) 0.50919(16) 0.0545(16) Uani 1 1 d .
C26 C 0.1987(2) 0.11865(19) 0.50922(17) 0.0512(16) Uani 1 1 d .
C27 C 0.24321(19) 0.13095(19) 0.50831(17) 0.0516(16) Uani 1 1 d .
H27 H 0.2506 0.1616 0.5089 0.062 Uiso 1 1 calc R
C28 C 0.27827(19) 0.09894(18) 0.50652(16) 0.0469(15) Uani 1 1 d .
C29 C 0.26533(19) 0.05121(19) 0.50845(17) 0.0494(16) Uani 1 1 d .
C30 C 0.21922(19) 0.03891(18) 0.50977(14) 0.0452(13) Uani 1 1 d .
C31 C 0.16351(16) 0.15512(17) 0.50865(13) 0.0326(12) Uani 1 1 d .
C32 C 0.1052(2) 0.0948(2) 0.51085(15) 0.0468(15) Uani 1 1 d .
C33 C 0.40742(18) 0.29089(18) 0.4999(2) 0.0614(17) Uani 1 1 d .
C34 C 0.38249(18) 0.33454(16) 0.4979(2) 0.0573(17) Uani 1 1 d .
C35 C 0.41615(18) 0.36726(18) 0.4985(2) 0.0592(17) Uani 1 1 d .
C36 C 0.46051(19) 0.34534(17) 0.5000(2) 0.0664(18) Uani 1 1 d .
C37 C 0.40661(17) 0.41339(18) 0.4980(2) 0.0581(17) Uani 1 1 d .
H37 H 0.4296 0.4349 0.4996 0.070 Uiso 1 1 calc R
C38 C 0.35917(18) 0.42677(18) 0.49507(17) 0.0487(14) Uani 1 1 d .
C39 C 0.32456(18) 0.39098(17) 0.49499(18) 0.0525(15) Uani 1 1 d .
C40 C 0.33744(19) 0.34588(18) 0.49648(19) 0.0594(17) Uani 1 1 d .
H40 H 0.3155 0.3232 0.4965 0.071 Uiso 1 1 calc R
C41 C 0.27728(18) 0.40400(17) 0.49396(16) 0.0411(14) Uani 1 1 d .
C42 C 0.26446(19) 0.45259(19) 0.49252(17) 0.0493(16) Uani 1 1 d .
C43 C 0.30070(19) 0.48431(17) 0.49237(17) 0.0485(16) Uani 1 1 d .
C44 C 0.3455(2) 0.4740(2) 0.49176(17) 0.0524(16) Uani 1 1 d .
C45 C 0.3775(2) 0.5086(2) 0.49225(17) 0.0543(17) Uani 1 1 d .
H45 H 0.4078 0.4999 0.4930 0.065 Uiso 1 1 calc R
C46 C 0.3685(2) 0.5553(2) 0.49177(18) 0.0554(17) Uani 1 1 d .
C47 C 0.2859(2) 0.5348(2) 0.49009(16) 0.0546(15) Uani 1 1 d .
C48 C 0.20615(19) 0.51222(18) 0.48910(17) 0.0511(16) Uani 1 1 d .
C49 C 0.21893(17) 0.46372(19) 0.49032(15) 0.0466(14) Uani 1 1 d .
C50 C 0.18531(17) 0.43037(17) 0.49069(13) 0.0371(12) Uani 1 1 d .
C51 C 0.19772(18) 0.38461(19) 0.49233(16) 0.0460(15) Uani 1 1 d .
C52 C 0.2424(2) 0.37205(18) 0.49230(16) 0.0491(16) Uani 1 1 d .
H52 H 0.2497 0.3414 0.4911 0.059 Uiso 1 1 calc R
C53 C 0.16279(19) 0.3467(2) 0.49239(18) 0.0530(17) Uani 1 1 d .
C54 C 0.10390(19) 0.4068(2) 0.48963(17) 0.0568(18) Uani 1 1 d .
C55 C 0.13926(17) 0.4427(2) 0.48890(16) 0.0488(16) Uani 1 1 d .
C56 C 0.1279(2) 0.4890(2) 0.48933(18) 0.067(2) Uani 1 1 d .
H56 H 0.0977 0.4977 0.4914 0.081 Uiso 1 1 calc R
C57 C 0.1608(2) 0.5213(2) 0.48678(18) 0.0605(18) Uani 1 1 d .
H57 H 0.1519 0.5512 0.4833 0.073 Uiso 1 1 calc R
C58 C 0.2405(2) 0.5455(2) 0.48996(18) 0.0576(17) Uani 1 1 d .
C59 C 0.2326(3) 0.5943(2) 0.4880(2) 0.072(2) Uani 1 1 d .
H59 H 0.2025 0.6036 0.4873 0.087 Uiso 1 1 calc R
C60 C 0.2629(2) 0.6257(2) 0.48724(19) 0.066(2) Uani 1 1 d .
H60 H 0.2551 0.6562 0.4849 0.079 Uiso 1 1 calc R
C61 C 0.3081(2) 0.6119(2) 0.49000(18) 0.0623(19) Uani 1 1 d .
C62 C 0.3423(2) 0.6507(2) 0.49104(17) 0.0568(17) Uani 1 1 d .
C63 C 0.4015(3) 0.5885(2) 0.49183(18) 0.0592(19) Uani 1 1 d .
C64 C 0.3206(2) 0.5669(2) 0.49009(17) 0.0629(17) Uani 1 1 d .
C65 C 0.2221(2) 0.2626(2) 0.56286(19) 0.070(2) Uani 1 1 d .
H65 H 0.2028 0.2582 0.5417 0.084 Uiso 1 1 calc R
C66 C 0.22235(18) 0.23951(18) 0.43927(15) 0.0420(13) Uani 1 1 d .
H66 H 0.2035 0.2439 0.4607 0.050 Uiso 1 1 calc R
C67 C 0.2826(3) 0.7639(3) 0.4409(2) 0.091(3) Uani 1 1 d .
H67 H 0.3029 0.7586 0.4613 0.110 Uiso 1 1 calc R
C68 C 0.0114(3) 0.0374(3) 0.4425(3) 0.108(3) Uani 1 1 d .
H68 H 0.0060 0.0576 0.4629 0.129 Uiso 1 1 calc R
C69 C 0.0108(3) 0.4647(4) 0.5566(3) 0.116(3) Uani 1 1 d .
H69 H 0.0054 0.4445 0.5361 0.140 Uiso 1 1 calc R
C70 C 0.2813(3) 0.7385(3) 0.5620(2) 0.075(2) Uani 1 1 d .
H70 H 0.3021 0.7441 0.5419 0.090 Uiso 1 1 calc R
C71 C 0.4914(3) 0.5333(3) 0.5579(3) 0.096(3) Uani 1 1 d .
H71 H 0.4964 0.5522 0.5366 0.116 Uiso 1 1 calc R
C72 C 0.5118(3) 0.9708(3) 0.5596(3) 0.102(3) Uani 1 1 d .
H72 H 0.5073 0.9521 0.5381 0.123 Uiso 1 1 calc R
C1A C 0.0843(2) 0.3265(2) 0.48806(16) 0.0575(16) Uani 1 1 d .
H1A H 0.1042 0.3011 0.4815 0.069 Uiso 1 1 calc R
C2A C 0.0540(2) 0.3277(2) 0.45477(19) 0.0631(18) Uani 1 1 d .
H2A1 H 0.0334 0.3533 0.4562 0.076 Uiso 1 1 calc R
H2A2 H 0.0361 0.3001 0.4535 0.076 Uiso 1 1 calc R
C3A C 0.0840(3) 0.3320(3) 0.4209(2) 0.086(2) Uani 1 1 d .
H3A1 H 0.1061 0.3076 0.4211 0.104 Uiso 1 1 calc R
H3A2 H 0.1006 0.3604 0.4223 0.104 Uiso 1 1 calc R
C4A C 0.0582(3) 0.3305(4) 0.3846(3) 0.106(3) Uani 1 1 d .
H4A1 H 0.0404 0.3029 0.3836 0.128 Uiso 1 1 calc R
H4A2 H 0.0373 0.3560 0.3836 0.128 Uiso 1 1 calc R
C5A C 0.0885(4) 0.3323(4) 0.3528(3) 0.138(4) Uani 1 1 d .
H5A1 H 0.1073 0.3053 0.3534 0.165 Uiso 1 1 calc R
H5A2 H 0.0694 0.3300 0.3317 0.165 Uiso 1 1 calc R
C6A C 0.1193(5) 0.3716(5) 0.3472(5) 0.216(7) Uani 1 1 d .
H6A1 H 0.1087 0.3970 0.3609 0.325 Uiso 1 1 calc R
H6A2 H 0.1199 0.3794 0.3222 0.325 Uiso 1 1 calc R
H6A3 H 0.1494 0.3637 0.3549 0.325 Uiso 1 1 calc R
C7A C 0.0660(3) 0.3088(3) 0.5225(2) 0.088(2) Uani 1 1 d .
H7A1 H 0.0341 0.3171 0.5230 0.106 Uiso 1 1 calc R
H7A2 H 0.0671 0.2760 0.5208 0.106 Uiso 1 1 calc R
C8A C 0.0838(2) 0.3202(3) 0.5571(2) 0.072(2) Uani 1 1 d .
H8A1 H 0.0905 0.3524 0.5567 0.086 Uiso 1 1 calc R
H8A2 H 0.1127 0.3047 0.5593 0.086 Uiso 1 1 calc R
C9A C 0.0581(3) 0.3112(3) 0.5908(2) 0.106(3) Uani 1 1 d .
H9A1 H 0.0332 0.3326 0.5922 0.127 Uiso 1 1 calc R
H9A2 H 0.0452 0.2810 0.5893 0.127 Uiso 1 1 calc R
C10A C 0.0845(3) 0.3143(3) 0.6243(3) 0.112(3) Uani 1 1 d .
H10A H 0.0968 0.3448 0.6256 0.135 Uiso 1 1 calc R
H10B H 0.1100 0.2937 0.6221 0.135 Uiso 1 1 calc R
C11A C 0.0613(4) 0.3045(3) 0.6598(3) 0.117(3) Uani 1 1 d .
H11A H 0.0373 0.3260 0.6636 0.175 Uiso 1 1 calc R
H11B H 0.0831 0.3069 0.6789 0.175 Uiso 1 1 calc R
H11C H 0.0490 0.2743 0.6594 0.175 Uiso 1 1 calc R
C1B C 0.4227(2) 0.6693(3) 0.4887(2) 0.075(2) Uani 1 1 d .
H1B H 0.4471 0.6480 0.4950 0.091 Uiso 1 1 calc R
C2B C 0.4435(3) 0.6795(3) 0.4531(2) 0.094(3) Uani 1 1 d .
H2B1 H 0.4469 0.7122 0.4513 0.113 Uiso 1 1 calc R
H2B2 H 0.4738 0.6666 0.4529 0.113 Uiso 1 1 calc R
C3B C 0.4201(3) 0.6639(2) 0.4204(2) 0.078(2) Uani 1 1 d .
H3B1 H 0.3881 0.6708 0.4233 0.094 Uiso 1 1 calc R
H3B2 H 0.4228 0.6311 0.4196 0.094 Uiso 1 1 calc R
C4B C 0.4342(4) 0.6814(4) 0.3848(2) 0.129(4) Uani 1 1 d .
H4B1 H 0.4277 0.7137 0.3850 0.155 Uiso 1 1 calc R
H4B2 H 0.4669 0.6784 0.3838 0.155 Uiso 1 1 calc R
C5B C 0.4171(4) 0.6642(4) 0.3519(3) 0.130(4) Uani 1 1 d .
H5B1 H 0.4426 0.6495 0.3402 0.156 Uiso 1 1 calc R
H5B2 H 0.4098 0.6906 0.3374 0.156 Uiso 1 1 calc R
C6B C 0.3779(5) 0.6326(5) 0.3480(3) 0.198(7) Uani 1 1 d .
H6B1 H 0.3838 0.6054 0.3614 0.298 Uiso 1 1 calc R
H6B2 H 0.3738 0.6252 0.3232 0.298 Uiso 1 1 calc R
H6B3 H 0.3510 0.6469 0.3571 0.298 Uiso 1 1 calc R
C7B C 0.4289(3) 0.6961(2) 0.52378(19) 0.074(2) Uani 1 1 d .
H7B1 H 0.4592 0.7089 0.5235 0.088 Uiso 1 1 calc R
H7B2 H 0.4077 0.7213 0.5232 0.088 Uiso 1 1 calc R
C8B C 0.4232(3) 0.6735(3) 0.5572(2) 0.087(2) Uani 1 1 d .
H8B1 H 0.4361 0.6435 0.5544 0.104 Uiso 1 1 calc R
H8B2 H 0.3908 0.6694 0.5604 0.104 Uiso 1 1 calc R
C9B C 0.4406(3) 0.6913(3) 0.5910(2) 0.094(3) Uani 1 1 d .
H9B1 H 0.4734 0.6889 0.5898 0.112 Uiso 1 1 calc R
H9B2 H 0.4337 0.7235 0.5912 0.112 Uiso 1 1 calc R
C10B C 0.4275(4) 0.6740(3) 0.6258(2) 0.120(4) Uani 1 1 d .
H10C H 0.4379 0.6428 0.6267 0.144 Uiso 1 1 calc R
H10D H 0.3945 0.6728 0.6259 0.144 Uiso 1 1 calc R
C11B C 0.4407(4) 0.6947(2) 0.65991(17) 0.111(4) Uani 1 1 d .
H11D H 0.4662 0.6786 0.6697 0.167 Uiso 1 1 calc R
H11E H 0.4157 0.6933 0.6764 0.167 Uiso 1 1 calc R
H11F H 0.4490 0.7258 0.6560 0.167 Uiso 1 1 calc R
C1C C 0.08023(19) 0.1743(2) 0.51218(17) 0.0589(17) Uani 1 1 d .
H1C H 0.1010 0.1981 0.5202 0.071 Uiso 1 1 calc R
C2C C 0.0728(2) 0.1971(3) 0.4764(2) 0.081(2) Uani 1 1 d .
H2C1 H 0.0408 0.2048 0.4761 0.097 Uiso 1 1 calc R
H2C2 H 0.0888 0.2257 0.4782 0.097 Uiso 1 1 calc R
C3C C 0.08185(19) 0.1818(2) 0.44175(17) 0.0631(19) Uani 1 1 d .
H3C1 H 0.0808 0.1490 0.4436 0.076 Uiso 1 1 calc R
H3C2 H 0.1135 0.1894 0.4378 0.076 Uiso 1 1 calc R
C4C C 0.0606(3) 0.1915(3) 0.40880(19) 0.090(3) Uani 1 1 d .
H4C1 H 0.0506 0.2228 0.4101 0.108 Uiso 1 1 calc R
H4C2 H 0.0333 0.1730 0.4079 0.108 Uiso 1 1 calc R
C5C C 0.0828(3) 0.1862(4) 0.3746(2) 0.115(3) Uani 1 1 d .
H5C1 H 0.0943 0.1554 0.3741 0.138 Uiso 1 1 calc R
H5C2 H 0.1092 0.2059 0.3753 0.138 Uiso 1 1 calc R
C6C C 0.0612(3) 0.1938(3) 0.3392(2) 0.106(3) Uani 1 1 d .
H6C1 H 0.0328 0.1779 0.3382 0.159 Uiso 1 1 calc R
H6C2 H 0.0809 0.1828 0.3206 0.159 Uiso 1 1 calc R
H6C3 H 0.0560 0.2257 0.3358 0.159 Uiso 1 1 calc R
C7C C 0.05616(19) 0.1734(2) 0.54709(18) 0.0583(17) Uani 1 1 d .
H7C1 H 0.0392 0.2015 0.5493 0.070 Uiso 1 1 calc R
H7C2 H 0.0343 0.1489 0.5464 0.070 Uiso 1 1 calc R
C8C C 0.0840(2) 0.1680(2) 0.57961(19) 0.0726(19) Uani 1 1 d .
H8C1 H 0.1082 0.1903 0.5787 0.087 Uiso 1 1 calc R
H8C2 H 0.0981 0.1382 0.5786 0.087 Uiso 1 1 calc R
C9C C 0.0608(3) 0.1724(3) 0.6157(2) 0.079(2) Uani 1 1 d .
H9C1 H 0.0491 0.2030 0.6182 0.095 Uiso 1 1 calc R
H9C2 H 0.0352 0.1517 0.6165 0.095 Uiso 1 1 calc R
C10C C 0.0916(4) 0.1624(4) 0.6465(3) 0.119(3) Uani 1 1 d .
H10E H 0.0996 0.1305 0.6452 0.142 Uiso 1 1 calc R
H10F H 0.1193 0.1795 0.6427 0.142 Uiso 1 1 calc R
C11C C 0.0775(5) 0.1708(5) 0.6808(4) 0.205(7) Uani 1 1 d .
H11G H 0.0592 0.1977 0.6811 0.308 Uiso 1 1 calc R
H11H H 0.1035 0.1750 0.6960 0.308 Uiso 1 1 calc R
H11I H 0.0600 0.1455 0.6893 0.308 Uiso 1 1 calc R
C1D C 0.4218(3) -0.1673(2) 0.50929(19) 0.0681(19) Uani 1 1 d .
H1D H 0.4455 -0.1461 0.5014 0.082 Uiso 1 1 calc R
C2D C 0.4283(3) -0.1943(3) 0.4762(2) 0.088(2) Uani 1 1 d .
H2D1 H 0.4049 -0.2174 0.4753 0.106 Uiso 1 1 calc R
H2D2 H 0.4573 -0.2097 0.4779 0.106 Uiso 1 1 calc R
C3D C 0.4272(3) -0.1681(2) 0.44130(18) 0.077(2) Uani 1 1 d .
H3D1 H 0.3958 -0.1598 0.4371 0.092 Uiso 1 1 calc R
H3D2 H 0.4437 -0.1401 0.4453 0.092 Uiso 1 1 calc R
C4D C 0.4440(3) -0.1873(3) 0.4085(2) 0.102(3) Uani 1 1 d .
H4D1 H 0.4347 -0.2189 0.4084 0.122 Uiso 1 1 calc R
H4D2 H 0.4768 -0.1871 0.4103 0.122 Uiso 1 1 calc R
C5D C 0.4327(4) -0.1687(3) 0.3730(2) 0.114(3) Uani 1 1 d .
H5D1 H 0.3998 -0.1664 0.3722 0.137 Uiso 1 1 calc R
H5D2 H 0.4441 -0.1379 0.3726 0.137 Uiso 1 1 calc R
C6D C 0.4463(4) -0.1890(3) 0.3392(2) 0.122(4) Uani 1 1 d .
H6D1 H 0.4703 -0.2103 0.3433 0.184 Uiso 1 1 calc R
H6D2 H 0.4566 -0.1657 0.3231 0.184 Uiso 1 1 calc R
H6D3 H 0.4208 -0.2044 0.3286 0.184 Uiso 1 1 calc R
C7D C 0.4455(3) -0.1724(3) 0.5455(2) 0.093(3) Uani 1 1 d .
H7D1 H 0.4562 -0.2034 0.5474 0.112 Uiso 1 1 calc R
H7D2 H 0.4721 -0.1530 0.5453 0.112 Uiso 1 1 calc R
C8D C 0.4198(3) -0.1621(2) 0.57862(19) 0.081(2) Uani 1 1 d .
H8D1 H 0.3890 -0.1728 0.5749 0.097 Uiso 1 1 calc R
H8D2 H 0.4182 -0.1293 0.5806 0.097 Uiso 1 1 calc R
C9D C 0.4350(4) -0.1797(4) 0.6144(3) 0.138(4) Uani 1 1 d .
H9D1 H 0.4674 -0.1750 0.6167 0.166 Uiso 1 1 calc R
H9D2 H 0.4295 -0.2122 0.6153 0.166 Uiso 1 1 calc R
C10D C 0.4112(4) -0.1575(4) 0.6465(2) 0.126(4) Uani 1 1 d .
H10G H 0.4200 -0.1258 0.6471 0.151 Uiso 1 1 calc R
H10H H 0.3787 -0.1584 0.6421 0.151 Uiso 1 1 calc R
C11D C 0.4190(5) -0.1759(5) 0.6811(3) 0.211(7) Uani 1 1 d .
H11J H 0.4018 -0.2033 0.6838 0.317 Uiso 1 1 calc R
H11K H 0.4098 -0.1544 0.6990 0.317 Uiso 1 1 calc R
H11L H 0.4507 -0.1825 0.6838 0.317 Uiso 1 1 calc R

loop_
_atom_site_aniso_label
_atom_site_aniso_U_11
_atom_site_aniso_U_22
_atom_site_aniso_U_33
_atom_site_aniso_U_23
_atom_site_aniso_U_13
_atom_site_aniso_U_12
Zn1 0.0306(6) 0.0284(6) 0.0757(8) 0.0009(5) -0.0008(8) -0.0019(5)
Cl1 0.1021(17) 0.1064(17) 0.1069(18) 0.0120(14) 0.0011(14) -0.0232(14)
Cl2 0.1072(16) 0.0861(14) 0.0761(13) -0.0250(11) -0.0082(12) 0.0158(12)
Cl3 0.0990(16) 0.0810(15) 0.154(2) -0.0021(15) 0.0436(15) 0.0011(13)
Cl4 0.1145(18) 0.0839(14) 0.0964(16) 0.0125(12) 0.0004(13) 0.0209(13)
Cl5 0.0919(15) 0.0771(14) 0.147(2) -0.0056(14) -0.0408(14) -0.0021(12)
Cl6 0.0968(14) 0.0609(11) 0.0771(13) -0.0113(9) 0.0042(11) -0.0206(10)
Cl7 0.189(3) 0.0972(18) 0.115(2) -0.0008(15) -0.016(2) 0.0175(19)
Cl8 0.209(3) 0.109(2) 0.0893(17) 0.0184(14) -0.0220(19) -0.036(2)
Cl9 0.160(3) 0.185(4) 0.241(4) -0.059(3) 0.063(3) -0.049(3)
Cl10 0.131(2) 0.197(3) 0.119(2) -0.017(2) 0.0229(18) -0.048(2)
Cl11 0.127(2) 0.170(3) 0.0992(19) -0.0167(18) -0.0106(16) 0.043(2)
Cl12 0.186(4) 0.148(3) 0.282(5) 0.088(3) -0.033(3) -0.023(3)
Cl13 0.0885(17) 0.202(3) 0.111(2) -0.027(2) -0.0076(14) -0.0230(19)
Cl14 0.1045(19) 0.196(3) 0.106(2) -0.024(2) -0.0308(15) 0.046(2)
Cl15 0.227(5) 0.182(4) 0.247(5) 0.097(3) 0.022(4) 0.031(4)
Cl16 0.174(4) 0.193(4) 0.276(5) -0.051(4) -0.092(3) 0.031(3)
Cl17 0.222(4) 0.106(2) 0.112(2) 0.0161(16) -0.003(2) 0.011(2)
Cl18 0.212(4) 0.128(2) 0.115(2) -0.0063(18) 0.023(2) -0.053(2)
Cl19 0.0718(12) 0.1090(16) 0.0868(14) 0.0187(12) 0.0196(11) 0.0309(12)
Cl20 0.0840(15) 0.0995(16) 0.153(2) -0.0447(15) -0.0029(15) 0.0072(13)
Cl21 0.0955(15) 0.1055(16) 0.0839(14) -0.0020(12) -0.0128(12) -0.0266(13)
Cl22 0.0960(16) 0.1017(16) 0.0997(16) -0.0037(13) 0.0097(12) -0.0260(13)
Cl23 0.0757(13) 0.1072(16) 0.0991(16) -0.0144(13) -0.0318(11) 0.0280(12)
Cl24 0.0823(15) 0.0904(15) 0.158(2) 0.0352(15) -0.0045(15) 0.0070(13)
O1 0.065(5) 0.054(5) 0.109(7) -0.035(5) 0.013(5) 0.004(5)
O2 0.0181(19) 0.060(3) 0.094(4) -0.001(2) -0.013(2) 0.0139(17)
O3 0.052(2) 0.059(3) 0.065(3) -0.026(2) -0.002(2) -0.005(2)
O4 0.084(3) 0.036(2) 0.092(4) 0.017(2) -0.011(3) -0.025(2)
O5 0.052(3) 0.054(3) 0.082(3) 0.007(2) 0.004(2) 0.003(2)
O6 0.0230(18) 0.029(2) 0.096(3) -0.011(2) 0.0053(19) 0.0174(15)
O7 0.056(3) 0.073(3) 0.084(4) -0.006(3) 0.007(2) -0.002(2)
O8 0.082(3) 0.023(2) 0.069(3) 0.0122(19) 0.001(2) -0.0065(19)
O9 0.039(2) 0.032(2) 0.083(3) -0.006(2) -0.004(2) 0.0016(17)
N1 0.024(3) 0.078(4) 0.076(4) 0.002(3) -0.011(2) -0.012(2)
N2 0.068(4) 0.048(3) 0.074(4) 0.011(3) 0.011(3) -0.020(3)
N3 0.026(2) 0.048(3) 0.073(4) 0.001(2) 0.007(2) 0.000(2)
N4 0.058(3) 0.035(3) 0.067(4) 0.011(2) -0.001(3) -0.012(2)
N5 0.039(3) 0.032(2) 0.118(4) -0.005(3) -0.004(3) 0.004(2)
N6 0.030(3) 0.034(3) 0.153(5) -0.002(3) 0.001(3) 0.0026(19)
N7 0.023(3) 0.034(3) 0.122(6) 0.000 0.009(4) 0.000
N8 0.041(3) 0.038(3) 0.144(5) 0.002(3) 0.008(3) 0.002(2)
N9 0.060(5) 0.054(5) 0.124(7) 0.000 0.005(5) 0.000
C1 0.027(3) 0.046(3) 0.114(5) -0.006(4) 0.007(3) -0.002(3)
C2 0.044(3) 0.023(3) 0.117(6) -0.003(3) 0.001(4) -0.014(2)
C3 0.038(3) 0.040(3) 0.109(5) -0.001(4) 0.009(4) -0.007(3)
C4 0.025(3) 0.040(3) 0.132(6) -0.003(4) 0.005(4) 0.013(2)
C5 0.040(3) 0.032(3) 0.104(5) -0.001(3) 0.012(3) -0.005(2)
C6 0.044(3) 0.031(3) 0.093(5) 0.007(3) 0.000(3) -0.009(3)
C7 0.033(3) 0.045(3) 0.087(5) 0.002(3) 0.009(3) 0.004(3)
C8 0.040(3) 0.025(3) 0.102(5) 0.005(3) -0.003(3) -0.003(2)
C9 0.040(3) 0.037(3) 0.068(4) 0.009(3) 0.008(3) -0.009(3)
C10 0.050(3) 0.023(3) 0.077(5) 0.010(3) -0.003(3) 0.004(2)
C11 0.058(4) 0.034(3) 0.078(5) 0.012(3) 0.008(3) -0.012(3)
C12 0.033(3) 0.034(3) 0.069(4) 0.002(3) -0.009(3) 0.011(2)
C13 0.044(3) 0.042(3) 0.045(3) 0.001(3) 0.000(3) -0.003(2)
C14 0.046(3) 0.029(3) 0.068(4) 0.000(3) -0.004(3) -0.001(2)
C15 0.051(4) 0.035(3) 0.066(4) 0.003(3) 0.003(3) -0.027(3)
C16 0.047(4) 0.040(3) 0.086(5) 0.012(3) 0.003(3) -0.014(3)
C17 0.065(4) 0.021(3) 0.086(5) 0.013(3) 0.001(4) -0.019(3)
C18 0.062(4) 0.025(3) 0.079(5) 0.006(3) -0.004(3) -0.014(3)
C19 0.069(4) 0.018(3) 0.080(5) 0.006(3) -0.009(4) -0.009(3)
C20 0.072(5) 0.034(3) 0.069(5) 0.006(3) -0.019(4) -0.002(3)
C21 0.050(4) 0.034(3) 0.062(4) 0.003(3) 0.005(3) 0.007(3)
C22 0.048(4) 0.034(3) 0.082(5) -0.001(3) 0.010(3) -0.026(3)
C23 0.051(4) 0.053(4) 0.054(4) 0.000(3) 0.001(3) -0.001(3)
C24 0.060(4) 0.028(3) 0.076(5) 0.009(3) 0.002(3) -0.019(3)
C25 0.042(3) 0.053(4) 0.069(4) -0.001(3) 0.014(3) -0.012(3)
C26 0.052(4) 0.042(3) 0.060(4) -0.005(3) 0.005(3) -0.004(3)
C27 0.038(3) 0.041(3) 0.075(5) 0.004(3) -0.005(3) 0.000(3)
C28 0.049(3) 0.034(3) 0.058(4) 0.009(3) 0.004(3) -0.008(3)
C29 0.045(3) 0.039(3) 0.065(4) 0.008(3) 0.000(3) -0.007(3)
C30 0.045(3) 0.045(3) 0.047(3) -0.001(3) 0.000(3) -0.001(3)
C31 0.031(3) 0.033(3) 0.034(3) 0.001(2) 0.001(2) -0.002(2)
C32 0.044(3) 0.047(4) 0.049(4) 0.000(3) 0.001(3) 0.000(3)
C33 0.038(3) 0.035(3) 0.111(5) 0.002(4) 0.009(4) -0.003(3)
C34 0.036(3) 0.025(3) 0.111(5) -0.006(3) -0.003(3) 0.005(2)
C35 0.040(3) 0.037(3) 0.101(5) -0.003(3) 0.000(3) 0.007(3)
C36 0.047(3) 0.024(3) 0.129(6) -0.004(4) 0.000(4) 0.000(3)
C37 0.030(3) 0.036(3) 0.107(5) -0.001(3) -0.001(3) 0.001(2)
C38 0.039(3) 0.042(3) 0.066(4) 0.008(3) 0.002(3) 0.002(3)
C39 0.043(3) 0.035(3) 0.080(5) 0.000(3) 0.006(3) 0.004(3)
C40 0.041(3) 0.042(3) 0.095(5) -0.001(3) -0.004(3) 0.005(3)
C41 0.040(3) 0.028(3) 0.055(4) -0.002(3) -0.008(3) 0.010(2)
C42 0.045(3) 0.043(3) 0.060(4) 0.000(3) 0.000(3) 0.012(3)
C43 0.041(3) 0.028(3) 0.076(5) -0.009(3) 0.006(3) 0.006(2)
C44 0.047(4) 0.050(4) 0.060(4) 0.003(3) 0.008(3) 0.001(3)
C45 0.043(3) 0.058(4) 0.062(4) -0.002(3) 0.008(3) -0.008(3)
C46 0.058(4) 0.039(3) 0.069(5) -0.004(3) 0.002(3) 0.010(3)
C47 0.054(4) 0.048(4) 0.062(4) 0.005(3) 0.005(3) 0.003(3)
C48 0.042(3) 0.040(3) 0.071(5) 0.004(3) 0.007(3) 0.009(3)
C49 0.030(3) 0.049(3) 0.060(4) 0.001(3) -0.014(3) 0.013(2)
C50 0.037(3) 0.037(3) 0.038(3) -0.001(2) -0.001(2) 0.002(2)
C51 0.033(3) 0.045(3) 0.060(4) -0.009(3) -0.019(3) 0.008(3)
C52 0.049(4) 0.030(3) 0.069(4) -0.006(3) 0.004(3) 0.011(3)
C53 0.036(3) 0.054(4) 0.069(5) -0.008(3) -0.013(3) -0.010(3)
C54 0.029(3) 0.074(5) 0.067(5) -0.001(4) -0.029(3) 0.001(3)
C55 0.022(3) 0.061(4) 0.064(4) 0.001(3) -0.008(3) -0.009(3)
C56 0.062(4) 0.051(4) 0.089(6) 0.012(4) -0.013(4) 0.016(3)
C57 0.047(4) 0.047(4) 0.088(5) 0.006(3) -0.004(3) 0.014(3)
C58 0.054(4) 0.047(4) 0.071(5) -0.001(3) -0.011(3) 0.007(3)
C59 0.072(5) 0.053(4) 0.092(6) 0.007(4) -0.008(4) 0.012(4)
C60 0.051(4) 0.051(4) 0.095(6) 0.018(4) 0.003(4) -0.007(3)
C61 0.068(5) 0.060(4) 0.059(5) 0.019(3) 0.006(4) 0.004(4)
C62 0.069(5) 0.050(4) 0.051(4) 0.004(3) -0.006(3) -0.010(3)
C63 0.080(5) 0.031(3) 0.067(5) 0.009(3) 0.004(4) -0.012(3)
C64 0.061(4) 0.056(4) 0.072(5) 0.008(3) -0.002(3) -0.014(3)
C65 0.056(4) 0.076(5) 0.076(5) 0.015(4) -0.014(3) -0.012(4)
C66 0.044(3) 0.041(3) 0.041(3) -0.004(2) -0.001(3) -0.001(3)
C67 0.081(6) 0.104(7) 0.090(6) -0.009(5) -0.010(5) 0.024(5)
C68 0.076(6) 0.115(7) 0.132(8) -0.005(6) 0.037(6) -0.015(5)
C69 0.104(7) 0.125(8) 0.120(7) -0.037(6) 0.005(6) -0.047(6)
C70 0.076(5) 0.075(5) 0.074(5) 0.001(4) 0.000(4) -0.001(4)
C71 0.052(5) 0.106(6) 0.131(7) -0.033(5) 0.025(5) 0.018(4)
C72 0.087(6) 0.110(7) 0.111(7) 0.003(5) 0.005(5) -0.039(5)
C1A 0.046(4) 0.062(4) 0.064(4) -0.008(3) -0.028(3) -0.015(3)
C2A 0.040(3) 0.066(4) 0.083(5) -0.001(4) -0.014(3) -0.013(3)
C3A 0.076(5) 0.104(6) 0.079(5) -0.013(5) -0.044(5) -0.021(4)
C4A 0.097(7) 0.133(8) 0.089(7) 0.002(6) -0.023(5) -0.004(6)
C5A 0.147(10) 0.152(11) 0.115(9) -0.013(8) -0.032(8) -0.036(8)
C6A 0.195(15) 0.204(16) 0.250(19) 0.023(13) -0.005(13) -0.038(13)
C7A 0.073(5) 0.103(6) 0.089(6) -0.015(5) 0.007(4) -0.039(4)
C8A 0.039(4) 0.084(5) 0.093(5) 0.009(4) -0.017(4) -0.032(3)
C9A 0.105(7) 0.099(7) 0.113(7) -0.016(5) -0.011(6) -0.057(5)
C10A 0.077(6) 0.124(8) 0.136(8) 0.013(6) -0.033(6) -0.043(6)
C11A 0.121(8) 0.075(6) 0.153(9) 0.001(6) -0.004(7) -0.023(5)
C1B 0.060(5) 0.079(5) 0.087(5) 0.021(4) -0.005(4) -0.017(4)
C2B 0.110(7) 0.106(6) 0.067(5) 0.008(4) 0.045(5) -0.038(5)
C3B 0.092(6) 0.065(5) 0.076(5) 0.014(4) -0.010(4) -0.017(4)
C4B 0.156(10) 0.158(10) 0.075(6) 0.008(6) 0.052(6) -0.069(8)
C5B 0.144(10) 0.139(10) 0.108(8) -0.008(7) -0.016(7) -0.039(8)
C6B 0.223(16) 0.242(17) 0.130(11) 0.000(10) 0.008(10) -0.089(14)
C7B 0.097(6) 0.042(4) 0.082(5) 0.023(3) -0.007(4) -0.022(4)
C8B 0.098(6) 0.089(6) 0.074(5) -0.003(5) -0.006(5) -0.028(5)
C9B 0.138(8) 0.075(5) 0.068(5) 0.002(4) -0.008(5) -0.042(5)
C10B 0.175(10) 0.118(8) 0.067(6) 0.021(5) -0.026(6) -0.045(7)
C11B 0.252(12) 0.056(4) 0.025(4) 0.011(3) 0.000(5) -0.033(6)
C1C 0.027(3) 0.074(4) 0.076(5) -0.010(4) 0.017(3) 0.029(3)
C2C 0.062(5) 0.090(5) 0.091(6) -0.028(4) 0.006(4) 0.039(4)
C3C 0.035(3) 0.092(5) 0.062(4) 0.012(4) 0.017(3) 0.019(3)
C4C 0.102(6) 0.107(6) 0.060(5) -0.017(4) -0.027(4) 0.061(5)
C5C 0.101(7) 0.165(10) 0.080(6) 0.030(6) 0.014(5) 0.049(7)
C6C 0.133(8) 0.099(7) 0.085(6) -0.021(5) -0.025(6) 0.027(6)
C7C 0.037(3) 0.059(4) 0.079(5) -0.016(3) 0.028(3) 0.008(3)
C8C 0.072(5) 0.067(5) 0.078(5) 0.003(4) 0.012(4) 0.012(4)
C9C 0.068(5) 0.071(5) 0.098(6) -0.004(4) 0.017(4) 0.017(4)
C10C 0.136(9) 0.116(8) 0.103(8) 0.025(6) 0.022(7) 0.038(7)
C11C 0.232(17) 0.223(16) 0.160(13) -0.007(11) 0.029(12) 0.073(14)
C1D 0.090(5) 0.039(4) 0.076(5) 0.012(3) -0.005(4) 0.001(3)
C2D 0.095(6) 0.086(6) 0.083(6) 0.005(4) 0.021(4) 0.002(5)
C3D 0.108(6) 0.058(4) 0.064(5) 0.017(4) -0.005(4) 0.014(4)
C4D 0.120(8) 0.108(7) 0.078(6) -0.004(5) 0.002(5) 0.036(6)
C5D 0.163(10) 0.088(6) 0.091(7) 0.028(5) -0.003(6) 0.042(6)
C6D 0.177(10) 0.105(7) 0.084(6) 0.008(5) -0.028(6) 0.052(7)
C7D 0.100(6) 0.081(5) 0.098(6) -0.024(5) -0.001(5) 0.041(5)
C8D 0.108(6) 0.067(5) 0.067(5) 0.019(4) -0.013(4) 0.026(4)
C9D 0.172(11) 0.141(9) 0.101(7) -0.020(7) -0.023(7) 0.084(8)
C10D 0.166(10) 0.152(9) 0.060(6) -0.022(6) 0.020(6) 0.040(8)
C11D 0.274(19) 0.277(19) 0.083(9) 0.012(10) 0.006(10) 0.056(15)

loop_
_atom_type_symbol
_atom_type_description
_atom_type_scat_dispersion_real
_atom_type_scat_dispersion_imag
_atom_type_scat_source
C C 0.0033 0.0016 'International Tables Vol C Tables 4.2.6.8 and 6.1.1.4'
H H 0.0000 0.0000 'International Tables Vol C Tables 4.2.6.8 and 6.1.1.4'
Cl Cl 0.1484 0.1585 'International Tables Vol C Tables 4.2.6.8 and 6.1.1.4'
N N 0.0061 0.0033 'International Tables Vol C Tables 4.2.6.8 and 6.1.1.4'
O O 0.0106 0.0060 'International Tables Vol C Tables 4.2.6.8 and 6.1.1.4'
Zn Zn 0.2839 1.4301 'International Tables Vol C Tables 4.2.6.8 and 6.1.1.4'

loop_
_geom_angle_atom_site_label_1
_geom_angle_atom_site_label_2
_geom_angle_atom_site_label_3
_geom_angle
_geom_angle_site_symmetry_1
_geom_angle_site_symmetry_3
Zn1 Zn1 N6 73.5(2) 7_656 .
Zn1 Zn1 N6 72.19(19) 7_656 7_656
N6 Zn1 N6 85.7(2) . 7_656
Zn1 Zn1 O1 179.2(2) 7_656 .
N6 Zn1 O1 107.1(3) . .
N6 Zn1 O1 107.3(3) 7_656 .
Zn1 Zn1 N8 73.09(19) 7_656 .
N6 Zn1 N8 84.6(2) . .
N6 Zn1 N8 145.3(3) 7_656 .
O1 Zn1 N8 107.5(3) . .
Zn1 Zn1 N8 73.02(19) 7_656 7_656
N6 Zn1 N8 146.5(3) . 7_656
N6 Zn1 N8 84.2(2) 7_656 7_656
O1 Zn1 N8 106.4(3) . 7_656
N8 Zn1 N8 85.8(2) . 7_656
Zn1 O1 H1E 109.2 . .
Zn1 O1 H1F 109.0 . .
H1E O1 H1F 109.4 . .
C54 N1 C53 126.2(5) . .
C54 N1 C1A 119.8(5) . .
C53 N1 C1A 114.0(5) . .
C63 N2 C1B 120.6(6) . .
C63 N2 C62 124.6(5) . .
C1B N2 C62 114.8(5) . .
C32 N3 C31 121.3(4) . .
C32 N3 C1C 117.5(5) . .
C31 N3 C1C 120.8(5) . .
C19 N4 C20 128.5(5) . .
C19 N4 C1D 110.0(5) . .
C20 N4 C1D 121.6(5) . .
C1 N5 C33 120.6(5) . .
C33 N6 C36 109.6(4) . .
C33 N6 Zn1 124.3(4) . .
C36 N6 Zn1 123.4(4) . .
C33 N6 Zn1 123.4(4) . 7_656
C36 N6 Zn1 122.5(4) . 7_656
Zn1 N6 Zn1 34.34(9) . 7_656
C36 N7 C36 124.3(6) . 7_656
C1 N8 C4 110.0(4) . .
C1 N8 Zn1 122.1(4) . .
C4 N8 Zn1 123.2(4) . .
C1 N8 Zn1 123.1(4) . 7_656
C4 N8 Zn1 124.6(4) . 7_656
Zn1 N8 Zn1 33.89(10) . 7_656
C4 N9 C4 129.2(7) 7_656 .
N5 C1 N8 130.9(5) . .
N5 C1 C2 121.4(5) . .
N8 C1 C2 107.6(5) . .
C8 C2 C3 123.5(5) . .
C8 C2 C1 131.6(5) . .
C3 C2 C1 104.7(5) . .
C5 C3 C4 134.0(5) . .
C5 C3 C2 117.7(5) . .
C4 C3 C2 108.4(5) . .
N9 C4 N8 124.3(5) . .
N9 C4 C3 126.5(5) . .
N8 C4 C3 109.3(4) . .
C3 C5 C6 123.0(5) . .
C3 C5 H5 118.5 . .
C6 C5 H5 118.5 . .
C5 C6 C10 124.7(5) . .
C5 C6 C7 116.8(5) . .
C10 C6 C7 118.5(5) . .
C8 C7 C28 121.3(5) . .
C8 C7 C6 120.0(5) . .
C28 C7 C6 118.5(5) . .
C7 C8 C2 118.7(5) . .
C7 C8 H8 120.7 . .
C2 C8 H8 120.7 . .
C10 C9 C29 120.6(5) . .
C10 C9 C14 119.2(5) . .
C29 C9 C14 120.1(5) . .
C9 C10 C11 121.5(5) . .
C9 C10 C6 121.3(5) . .
C11 C10 C6 117.0(5) . .
C12 C11 C10 118.8(5) . .
C12 C11 H11 120.6 . .
C10 C11 H11 120.6 . .
C11 C12 C20 118.7(5) . .
C11 C12 C13 121.4(5) . .
C20 C12 C13 119.8(5) . .
C14 C13 C18 123.7(6) . .
C14 C13 C12 117.9(5) . .
C18 C13 C12 118.2(5) . .
C15 C14 C13 119.3(5) . .
C15 C14 C9 119.8(5) . .
C13 C14 C9 120.8(5) . .
C14 C15 C21 123.7(5) . .
C14 C15 C16 116.4(6) . .
C21 C15 C16 119.8(5) . .
C17 C16 C15 122.5(5) . .
C17 C16 H16 118.7 . .
C15 C16 H16 118.7 . .
C16 C17 C18 119.4(5) . .
C16 C17 H17 120.3 . .
C18 C17 H17 120.3 . .
C17 C18 C13 118.4(6) . .
C17 C18 C19 120.3(5) . .
C13 C18 C19 121.3(5) . .
O8 C19 N4 127.2(6) . .
O8 C19 C18 118.3(6) . .
N4 C19 C18 114.5(5) . .
O9 C20 N4 117.6(6) . .
O9 C20 C12 124.7(5) . .
N4 C20 C12 117.6(6) . .
C22 C21 C15 128.3(6) . .
C22 C21 C30 116.6(5) . .
C15 C21 C30 115.0(5) . .
C21 C22 C23 124.9(5) . .
C21 C22 H22 117.6 . .
C23 C22 H22 117.6 . .
C22 C23 C24 121.1(6) . .
C22 C23 H23 119.4 . .
C24 C23 H23 119.4 . .
C32 C24 C23 121.8(6) . .
C32 C24 C25 120.5(5) . .
C23 C24 C25 117.6(6) . .
C30 C25 C26 119.2(5) . .
C30 C25 C24 121.0(5) . .
C26 C25 C24 119.8(6) . .
C27 C26 C25 121.3(6) . .
C27 C26 C31 118.5(5) . .
C25 C26 C31 120.2(5) . .
C26 C27 C28 122.2(5) . .
C26 C27 H27 118.9 . .
C28 C27 H27 118.9 . .
C27 C28 C7 122.1(5) . .
C27 C28 C29 117.0(5) . .
C7 C28 C29 120.8(5) . .
C30 C29 C9 119.6(5) . .
C30 C29 C28 120.2(5) . .
C9 C29 C28 120.3(5) . .
C25 C30 C29 120.0(5) . .
C25 C30 C21 118.4(5) . .
C29 C30 C21 121.6(5) . .
O6 C31 N3 121.3(5) . .
O6 C31 C26 121.8(4) . .
N3 C31 C26 117.0(4) . .
O7 C32 C24 121.2(5) . .
O7 C32 N3 117.5(5) . .
C24 C32 N3 121.0(5) . .
N6 C33 N5 129.1(5) . .
N6 C33 C34 110.1(4) . .
N5 C33 C34 120.7(5) . .
C40 C34 C35 121.7(5) . .
C40 C34 C33 133.9(5) . .
C35 C34 C33 104.4(5) . .
C34 C35 C37 122.5(5) . .
C34 C35 C36 109.5(5) . .
C37 C35 C36 128.0(5) . .
N7 C36 N6 127.8(5) . .
N7 C36 C35 125.8(5) . .
N6 C36 C35 106.4(5) . .
C35 C37 C38 117.4(5) . .
C35 C37 H37 121.3 . .
C38 C37 H37 121.3 . .
C44 C38 C37 122.1(5) . .
C44 C38 C39 119.7(5) . .
C37 C38 C39 118.2(5) . .
C40 C39 C41 121.4(5) . .
C40 C39 C38 120.0(5) . .
C41 C39 C38 118.6(5) . .
C34 C40 C39 120.1(5) . .
C34 C40 H40 119.9 . .
C39 C40 H40 119.9 . .
C52 C41 C39 122.2(5) . .
C52 C41 C42 117.5(5) . .
C39 C41 C42 120.2(5) . .
C49 C42 C43 125.0(5) . .
C49 C42 C41 118.6(5) . .
C43 C42 C41 116.4(5) . .
C44 C43 C42 125.8(5) . .
C44 C43 C47 119.3(5) . .
C42 C43 C47 114.8(5) . .
C43 C44 C45 119.7(5) . .
C43 C44 C38 118.9(5) . .
C45 C44 C38 120.9(5) . .
C44 C45 C46 126.3(6) . .
C44 C45 H45 116.8 . .
C46 C45 H45 116.8 . .
C63 C46 C45 124.3(6) . .
C63 C46 C64 121.1(6) . .
C45 C46 C64 114.6(6) . .
C58 C47 C64 123.9(6) . .
C58 C47 C43 119.6(5) . .
C64 C47 C43 116.3(6) . .
C57 C48 C58 124.6(6) . .
C57 C48 C49 116.1(5) . .
C58 C48 C49 119.3(5) . .
C42 C49 C50 121.4(5) . .
C42 C49 C48 118.6(5) . .
C50 C49 C48 120.0(5) . .
C49 C50 C51 119.6(5) . .
C49 C50 C55 120.1(5) . .
C51 C50 C55 120.3(5) . .
C52 C51 C50 120.9(5) . .
C52 C51 C53 117.0(5) . .
C50 C51 C53 122.1(5) . .
C51 C52 C41 121.8(5) . .
C51 C52 H52 119.1 . .
C41 C52 H52 119.1 . .
O3 C53 N1 124.4(6) . .
O3 C53 C51 122.0(5) . .
N1 C53 C51 113.6(5) . .
O2 C54 N1 119.6(6) . .
O2 C54 C55 122.1(6) . .
N1 C54 C55 118.3(5) . .
C56 C55 C50 118.7(5) . .
C56 C55 C54 121.7(5) . .
C50 C55 C54 119.4(5) . .
C57 C56 C55 120.6(6) . .
C57 C56 H56 119.7 . .
C55 C56 H56 119.7 . .
C56 C57 C48 123.7(6) . .
C56 C57 H57 118.1 . .
C48 C57 H57 118.1 . .
C47 C58 C48 122.6(6) . .
C47 C58 C59 112.5(6) . .
C48 C58 C59 124.7(6) . .
C60 C59 C58 126.9(7) . .
C60 C59 H59 116.6 . .
C58 C59 H59 116.6 . .
C59 C60 C61 116.7(6) . .
C59 C60 H60 121.6 . .
C61 C60 H60 121.6 . .
C64 C61 C60 122.5(7) . .
C64 C61 C62 123.0(6) . .
C60 C61 C62 114.5(6) . .
O4 C62 N2 120.8(6) . .
O4 C62 C61 127.1(7) . .
N2 C62 C61 112.1(5) . .
O5 C63 C46 121.0(5) . .
O5 C63 N2 119.1(6) . .
C46 C63 N2 119.9(6) . .
C61 C64 C47 117.2(6) . .
C61 C64 C46 119.2(6) . .
C47 C64 C46 123.6(6) . .
Cl3 C65 Cl2 110.9(4) . .
Cl3 C65 Cl1 112.3(4) . .
Cl2 C65 Cl1 112.6(4) . .
Cl3 C65 H65 106.9 . .
Cl2 C65 H65 106.9 . .
Cl1 C65 H65 106.9 . .
Cl6 C66 Cl5 112.9(3) . .
Cl6 C66 Cl4 111.8(3) . .
Cl5 C66 Cl4 110.5(3) . .
Cl6 C66 H66 107.1 . .
Cl5 C66 H66 107.1 . .
Cl4 C66 H66 107.1 . .
Cl8 C67 Cl9 115.1(5) . .
Cl8 C67 Cl7 113.9(5) . .
Cl9 C67 Cl7 111.5(5) . .
Cl8 C67 H67 105.1 . .
Cl9 C67 H67 105.1 . .
Cl7 C67 H67 105.1 . .
Cl12 C68 Cl11 108.8(6) . .
Cl12 C68 Cl10 108.1(6) . .
Cl11 C68 Cl10 107.9(6) . .
Cl12 C68 H68 110.7 . .
Cl11 C68 H68 110.7 . .
Cl10 C68 H68 110.7 . .
Cl15 C69 Cl14 111.2(6) . .
Cl15 C69 Cl13 108.9(6) . .
Cl14 C69 Cl13 106.6(6) . .
Cl15 C69 H69 110.0 . .
Cl14 C69 H69 110.0 . .
Cl13 C69 H69 110.0 . .
Cl16 C70 Cl18 117.5(5) . .
Cl16 C70 Cl17 113.3(5) . .
Cl18 C70 Cl17 113.6(4) . .
Cl16 C70 H70 103.4 . .
Cl18 C70 H70 103.4 . .
Cl17 C70 H70 103.4 . .
Cl21 C71 Cl20 105.8(5) . .
Cl21 C71 Cl19 107.1(5) . .
Cl20 C71 Cl19 104.1(5) . .
Cl21 C71 H71 113.0 . .
Cl20 C71 H71 113.0 . .
Cl19 C71 H71 113.0 . .
Cl23 C72 Cl24 109.3(5) . .
Cl23 C72 Cl22 108.5(5) . .
Cl24 C72 Cl22 106.8(5) . .
Cl23 C72 H72 110.7 . .
Cl24 C72 H72 110.7 . .
Cl22 C72 H72 110.7 . .
N1 C1A C7A 117.0(5) . .
N1 C1A C2A 115.3(5) . .
C7A C1A C2A 119.7(5) . .
N1 C1A H1A 99.5 . .
C7A C1A H1A 99.5 . .
C2A C1A H1A 99.5 . .
C1A C2A C3A 109.2(5) . .
C1A C2A H2A1 109.8 . .
C3A C2A H2A1 109.8 . .
C1A C2A H2A2 109.8 . .
C3A C2A H2A2 109.8 . .
H2A1 C2A H2A2 108.3 . .
C2A C3A C4A 115.4(6) . .
C2A C3A H3A1 108.4 . .
C4A C3A H3A1 108.4 . .
C2A C3A H3A2 108.4 . .
C4A C3A H3A2 108.4 . .
H3A1 C3A H3A2 107.5 . .
C5A C4A C3A 113.6(8) . .
C5A C4A H4A1 108.9 . .
C3A C4A H4A1 108.9 . .
C5A C4A H4A2 108.9 . .
C3A C4A H4A2 108.9 . .
H4A1 C4A H4A2 107.7 . .
C6A C5A C4A 120.5(11) . .
C6A C5A H5A1 107.2 . .
C4A C5A H5A1 107.2 . .
C6A C5A H5A2 107.2 . .
C4A C5A H5A2 107.2 . .
H5A1 C5A H5A2 106.8 . .
C5A C6A H6A1 109.5 . .
C5A C6A H6A2 109.5 . .
H6A1 C6A H6A2 109.5 . .
C5A C6A H6A3 109.5 . .
H6A1 C6A H6A3 109.5 . .
H6A2 C6A H6A3 109.5 . .
C8A C7A C1A 124.2(6) . .
C8A C7A H7A1 106.3 . .
C1A C7A H7A1 106.3 . .
C8A C7A H7A2 106.3 . .
C1A C7A H7A2 106.3 . .
H7A1 C7A H7A2 106.4 . .
C7A C8A C9A 122.0(6) . .
C7A C8A H8A1 106.8 . .
C9A C8A H8A1 106.8 . .
C7A C8A H8A2 106.8 . .
C9A C8A H8A2 106.8 . .
H8A1 C8A H8A2 106.7 . .
C10A C9A C8A 115.8(7) . .
C10A C9A H9A1 108.3 . .
C8A C9A H9A1 108.3 . .
C10A C9A H9A2 108.3 . .
C8A C9A H9A2 108.3 . .
H9A1 C9A H9A2 107.4 . .
C9A C10A C11A 119.4(8) . .
C9A C10A H10A 107.5 . .
C11A C10A H10A 107.5 . .
C9A C10A H10B 107.5 . .
C11A C10A H10B 107.5 . .
H10A C10A H10B 107.0 . .
C10A C11A H11A 109.5 . .
C10A C11A H11B 109.5 . .
H11A C11A H11B 109.5 . .
C10A C11A H11C 109.5 . .
H11A C11A H11C 109.5 . .
H11B C11A H11C 109.5 . .
N2 C1B C2B 118.4(6) . .
N2 C1B C7B 114.0(6) . .
C2B C1B C7B 127.1(6) . .
N2 C1B H1B 92.3 . .
C2B C1B H1B 92.3 . .
C7B C1B H1B 92.3 . .
C3B C2B C1B 118.6(6) . .
C3B C2B H2B1 107.7 . .
C1B C2B H2B1 107.7 . .
C3B C2B H2B2 107.7 . .
C1B C2B H2B2 107.7 . .
H2B1 C2B H2B2 107.1 . .
C2B C3B C4B 119.9(7) . .
C2B C3B H3B1 107.3 . .
C4B C3B H3B1 107.3 . .
C2B C3B H3B2 107.3 . .
C4B C3B H3B2 107.3 . .
H3B1 C3B H3B2 106.9 . .
C5B C4B C3B 123.4(9) . .
C5B C4B H4B1 106.5 . .
C3B C4B H4B1 106.5 . .
C5B C4B H4B2 106.5 . .
C3B C4B H4B2 106.5 . .
H4B1 C4B H4B2 106.5 . .
C4B C5B C6B 125.4(10) . .
C4B C5B H5B1 106.0 . .
C6B C5B H5B1 106.0 . .
C4B C5B H5B2 106.0 . .
C6B C5B H5B2 106.0 . .
H5B1 C5B H5B2 106.3 . .
C5B C6B H6B1 109.5 . .
C5B C6B H6B2 109.5 . .
H6B1 C6B H6B2 109.5 . .
C5B C6B H6B3 109.5 . .
H6B1 C6B H6B3 109.5 . .
H6B2 C6B H6B3 109.5 . .
C8B C7B C1B 119.3(6) . .
C8B C7B H7B1 107.5 . .
C1B C7B H7B1 107.5 . .
C8B C7B H7B2 107.5 . .
C1B C7B H7B2 107.5 . .
H7B1 C7B H7B2 107.0 . .
C7B C8B C9B 123.2(7) . .
C7B C8B H8B1 106.5 . .
C9B C8B H8B1 106.5 . .
C7B C8B H8B2 106.5 . .
C9B C8B H8B2 106.5 . .
H8B1 C8B H8B2 106.5 . .
C10B C9B C8B 123.6(7) . .
C10B C9B H9B1 106.4 . .
C8B C9B H9B1 106.4 . .
C10B C9B H9B2 106.4 . .
C8B C9B H9B2 106.4 . .
H9B1 C9B H9B2 106.5 . .
C9B C10B C11B 124.0(8) . .
C9B C10B H10C 106.3 . .
C11B C10B H10C 106.3 . .
C9B C10B H10D 106.3 . .
C11B C10B H10D 106.3 . .
H10C C10B H10D 106.4 . .
C10B C11B H11D 109.5 . .
C10B C11B H11E 109.5 . .
H11D C11B H11E 109.5 . .
C10B C11B H11F 109.5 . .
H11D C11B H11F 109.5 . .
H11E C11B H11F 109.5 . .
N3 C1C C7C 114.1(5) . .
N3 C1C C2C 109.9(4) . .
C7C C1C C2C 135.5(5) . .
N3 C1C H1C 92.4 . .
C7C C1C H1C 92.4 . .
C2C C1C H1C 92.4 . .
C3C C2C C1C 130.3(6) . .
C3C C2C H2C1 104.7 . .
C1C C2C H2C1 104.7 . .
C3C C2C H2C2 104.7 . .
C1C C2C H2C2 104.7 . .
H2C1 C2C H2C2 105.7 . .
C2C C3C C4C 131.0(6) . .
C2C C3C H3C1 104.5 . .
C4C C3C H3C1 104.5 . .
C2C C3C H3C2 104.5 . .
C4C C3C H3C2 104.5 . .
H3C1 C3C H3C2 105.7 . .
C3C C4C C5C 123.1(7) . .
C3C C4C H4C1 106.5 . .
C5C C4C H4C1 106.5 . .
C3C C4C H4C2 106.5 . .
C5C C4C H4C2 106.5 . .
H4C1 C4C H4C2 106.5 . .
C4C C5C C6C 125.2(8) . .
C4C C5C H5C1 106.0 . .
C6C C5C H5C1 106.0 . .
C4C C5C H5C2 106.0 . .
C6C C5C H5C2 106.0 . .
H5C1 C5C H5C2 106.3 . .
C5C C6C H6C1 109.5 . .
C5C C6C H6C2 109.5 . .
H6C1 C6C H6C2 109.5 . .
C5C C6C H6C3 109.5 . .
H6C1 C6C H6C3 109.5 . .
H6C2 C6C H6C3 109.5 . .
C8C C7C C1C 117.2(5) . .
C8C C7C H7C1 108.0 . .
C1C C7C H7C1 108.0 . .
C8C C7C H7C2 108.0 . .
C1C C7C H7C2 108.0 . .
H7C1 C7C H7C2 107.2 . .
C7C C8C C9C 118.0(6) . .
C7C C8C H8C1 107.8 . .
C9C C8C H8C1 107.8 . .
C7C C8C H8C2 107.8 . .
C9C C8C H8C2 107.8 . .
H8C1 C8C H8C2 107.1 . .
C10C C9C C8C 113.0(7) . .
C10C C9C H9C1 109.0 . .
C8C C9C H9C1 109.0 . .
C10C C9C H9C2 109.0 . .
C8C C9C H9C2 109.0 . .
H9C1 C9C H9C2 107.8 . .
C11C C10C C9C 119.9(10) . .
C11C C10C H10E 107.4 . .
C9C C10C H10E 107.4 . .
C11C C10C H10F 107.4 . .
C9C C10C H10F 107.4 . .
H10E C10C H10F 106.9 . .
C10C C11C H11G 109.5 . .
C10C C11C H11H 109.5 . .
H11G C11C H11H 109.5 . .
C10C C11C H11I 109.5 . .
H11G C11C H11I 109.5 . .
H11H C11C H11I 109.5 . .
C2D C1D N4 119.2(6) . .
C2D C1D C7D 128.7(6) . .
N4 C1D C7D 112.1(5) . .
C2D C1D H1D 90.1 . .
N4 C1D H1D 90.1 . .
C7D C1D H1D 90.1 . .
C1D C2D C3D 116.1(6) . .
C1D C2D H2D1 108.3 . .
C3D C2D H2D1 108.3 . .
C1D C2D H2D2 108.3 . .
C3D C2D H2D2 108.3 . .
H2D1 C2D H2D2 107.4 . .
C4D C3D C2D 121.6(7) . .
C4D C3D H3D1 106.9 . .
C2D C3D H3D1 106.9 . .
C4D C3D H3D2 106.9 . .
C2D C3D H3D2 106.9 . .
H3D1 C3D H3D2 106.7 . .
C3D C4D C5D 122.9(7) . .
C3D C4D H4D1 106.6 . .
C5D C4D H4D1 106.6 . .
C3D C4D H4D2 106.6 . .
C5D C4D H4D2 106.6 . .
H4D1 C4D H4D2 106.6 . .
C6D C5D C4D 124.5(8) . .
C6D C5D H5D1 106.2 . .
C4D C5D H5D1 106.2 . .
C6D C5D H5D2 106.2 . .
C4D C5D H5D2 106.2 . .
H5D1 C5D H5D2 106.4 . .
C5D C6D H6D1 109.5 . .
C5D C6D H6D2 109.5 . .
H6D1 C6D H6D2 109.5 . .
C5D C6D H6D3 109.5 . .
H6D1 C6D H6D3 109.5 . .
H6D2 C6D H6D3 109.5 . .
C8D C7D C1D 119.0(7) . .
C8D C7D H7D1 107.6 . .
C1D C7D H7D1 107.6 . .
C8D C7D H7D2 107.6 . .
C1D C7D H7D2 107.6 . .
H7D1 C7D H7D2 107.0 . .
C7D C8D C9D 121.3(7) . .
C7D C8D H8D1 107.0 . .
C9D C8D H8D1 107.0 . .
C7D C8D H8D2 107.0 . .
C9D C8D H8D2 107.0 . .
H8D1 C8D H8D2 106.7 . .
C8D C9D C10D 114.2(8) . .
C8D C9D H9D1 108.7 . .
C10D C9D H9D1 108.7 . .
C8D C9D H9D2 108.7 . .
C10D C9D H9D2 108.7 . .
H9D1 C9D H9D2 107.6 . .
C11D C10D C9D 118.0(10) . .
C11D C10D H10G 107.8 . .
C9D C10D H10G 107.8 . .
C11D C10D H10H 107.8 . .
C9D C10D H10H 107.8 . .
H10G C10D H10H 107.1 . .
C10D C11D H11J 109.5 . .
C10D C11D H11K 109.5 . .
H11J C11D H11K 109.5 . .
C10D C11D H11L 109.5 . .
H11J C11D H11L 109.5 . .
H11K C11D H11L 109.5 . .

loop_
_geom_bond_atom_site_label_1
_geom_bond_atom_site_label_2
_geom_bond_distance
_geom_bond_site_symmetry_2
Zn1 Zn1 1.221(3) 7_656
Zn1 N6 2.061(4) .
Zn1 N6 2.075(4) 7_656
Zn1 O1 2.076(9) .
Zn1 N8 2.095(5) .
Zn1 N8 2.095(5) 7_656
Cl1 C65 1.769(7) .
Cl2 C65 1.736(8) .
Cl3 C65 1.729(7) .
Cl4 C66 1.774(6) .
Cl5 C66 1.727(5) .
Cl6 C66 1.716(6) .
Cl7 C67 1.775(8) .
Cl8 C67 1.675(9) .
Cl9 C67 1.676(9) .
Cl10 C68 1.784(9) .
Cl11 C68 1.739(10) .
Cl12 C68 1.719(10) .
Cl13 C69 1.781(10) .
Cl14 C69 1.765(11) .
Cl15 C69 1.681(11) .
Cl16 C70 1.643(8) .
Cl17 C70 1.729(8) .
Cl18 C70 1.707(8) .
Cl19 C71 1.844(7) .
Cl20 C71 1.812(8) .
Cl21 C71 1.752(9) .
Cl22 C72 1.783(9) .
Cl23 C72 1.778(9) .
Cl24 C72 1.779(9) .
O1 H1E 0.8501 .
O1 H1F 0.8500 .
O2 C54 1.223(6) .
O3 C53 1.159(7) .
O4 C62 1.135(7) .
O5 C63 1.279(8) .
O6 C31 1.197(6) .
O7 C32 1.271(7) .
O8 C19 1.160(6) .
O9 C20 1.251(7) .
N1 C54 1.371(8) .
N1 C53 1.409(8) .
N1 C1A 1.443(7) .
N2 C63 1.402(8) .
N2 C1B 1.433(8) .
N2 C62 1.455(9) .
N3 C32 1.403(7) .
N3 C31 1.433(6) .
N3 C1C 1.466(6) .
N4 C19 1.340(8) .
N4 C20 1.371(7) .
N4 C1D 1.489(8) .
N5 C1 1.320(7) .
N5 C33 1.348(6) .
N6 C33 1.341(7) .
N6 C36 1.401(6) .
N6 Zn1 2.075(4) 7_656
N7 C36 1.316(6) .
N7 C36 1.316(6) 7_656
N8 C1 1.332(7) .
N8 C4 1.385(7) .
N8 Zn1 2.095(5) 7_656
N9 C4 1.341(6) 7_656
N9 C4 1.341(6) .
C1 C2 1.505(7) .
C2 C8 1.388(7) .
C2 C3 1.399(7) .
C3 C5 1.390(7) .
C3 C4 1.393(7) .
C5 C6 1.391(7) .
C5 H5 0.9300 .
C6 C10 1.460(7) .
C6 C7 1.488(7) .
C7 C8 1.386(7) .
C7 C28 1.406(7) .
C8 H8 0.9300 .
C9 C10 1.385(8) .
C9 C29 1.415(7) .
C9 C14 1.459(7) .
C10 C11 1.429(8) .
C11 C12 1.388(8) .
C11 H11 0.9300 .
C12 C20 1.434(8) .
C12 C13 1.471(8) .
C13 C14 1.388(7) .
C13 C18 1.390(8) .
C14 C15 1.386(8) .
C15 C21 1.421(8) .
C15 C16 1.466(7) .
C16 C17 1.371(8) .
C16 H16 0.9300 .
C17 C18 1.385(8) .
C17 H17 0.9300 .
C18 C19 1.525(8) .
C21 C22 1.324(8) .
C21 C30 1.517(8) .
C22 C23 1.371(8) .
C22 H22 0.9300 .
C23 C24 1.403(8) .
C23 H23 0.9300 .
C24 C32 1.403(8) .
C24 C25 1.428(8) .
C25 C30 1.402(8) .
C25 C26 1.411(8) .
C26 C27 1.361(8) .
C26 C31 1.493(8) .
C27 C28 1.400(8) .
C27 H27 0.9300 .
C28 C29 1.459(7) .
C29 C30 1.407(8) .
C33 C34 1.483(7) .
C34 C40 1.370(7) .
C34 C35 1.383(7) .
C35 C37 1.388(7) .
C35 C36 1.459(7) .
C37 C38 1.456(7) .
C37 H37 0.9300 .
C38 C44 1.453(8) .
C38 C39 1.467(7) .
C39 C40 1.383(7) .
C39 C41 1.445(7) .
C40 H40 0.9300 .
C41 C52 1.395(8) .
C41 C42 1.482(7) .
C42 C49 1.383(7) .
C42 C43 1.419(8) .
C43 C44 1.355(8) .
C43 C47 1.552(8) .
C44 C45 1.389(8) .
C45 C46 1.401(8) .
C45 H45 0.9300 .
C46 C63 1.380(9) .
C46 C64 1.453(9) .
C47 C58 1.373(9) .
C47 C64 1.394(8) .
C48 C57 1.364(8) .
C48 C58 1.410(8) .
C48 C49 1.478(8) .
C49 C50 1.395(7) .
C50 C51 1.398(7) .
C50 C55 1.406(7) .
C51 C52 1.366(8) .
C51 C53 1.518(8) .
C52 H52 0.9300 .
C54 C55 1.486(8) .
C55 C56 1.403(9) .
C56 C57 1.361(9) .
C56 H56 0.9300 .
C57 H57 0.9300 .
C58 C59 1.457(8) .
C59 C60 1.287(9) .
C59 H59 0.9300 .
C60 C61 1.395(9) .
C60 H60 0.9300 .
C61 C64 1.377(9) .
C61 C62 1.526(9) .
C65 H65 0.9800 .
C66 H66 0.9800 .
C67 H67 0.9800 .
C68 H68 0.9800 .
C69 H69 0.9800 .
C70 H70 0.9800 .
C71 H71 0.9800 .
C72 H72 0.9800 .
C1A C7A 1.487(9) .
C1A C2A 1.529(8) .
C1A H1A 0.9800 .
C2A C3A 1.545(10) .
C2A H2A1 0.9700 .
C2A H2A2 0.9700 .
C3A C4A 1.549(10) .
C3A H3A1 0.9700 .
C3A H3A2 0.9700 .
C4A C5A 1.485(14) .
C4A H4A1 0.9700 .
C4A H4A2 0.9700 .
C5A C6A 1.484(16) .
C5A H5A1 0.9700 .
C5A H5A2 0.9700 .
C6A H6A1 0.9600 .
C6A H6A2 0.9600 .
C6A H6A3 0.9600 .
C7A C8A 1.430(10) .
C7A H7A1 0.9700 .
C7A H7A2 0.9700 .
C8A C9A 1.490(11) .
C8A H8A1 0.9700 .
C8A H8A2 0.9700 .
C9A C10A 1.470(12) .
C9A H9A1 0.9700 .
C9A H9A2 0.9700 .
C10A C11A 1.518(13) .
C10A H10A 0.9700 .
C10A H10B 0.9700 .
C11A H11A 0.9600 .
C11A H11B 0.9600 .
C11A H11C 0.9600 .
C1B C2B 1.492(9) .
C1B C7B 1.537(10) .
C1B H1B 0.9800 .
C2B C3B 1.473(10) .
C2B H2B1 0.9700 .
C2B H2B2 0.9700 .
C3B C4B 1.481(10) .
C3B H3B1 0.9700 .
C3B H3B2 0.9700 .
C4B C5B 1.419(13) .
C4B H4B1 0.9700 .
C4B H4B2 0.9700 .
C5B C6B 1.490(15) .
C5B H5B1 0.9700 .
C5B H5B2 0.9700 .
C6B H6B1 0.9600 .
C6B H6B2 0.9600 .
C6B H6B3 0.9600 .
C7B C8B 1.421(9) .
C7B H7B1 0.9700 .
C7B H7B2 0.9700 .
C8B C9B 1.458(10) .
C8B H8B1 0.9700 .
C8B H8B2 0.9700 .
C9B C10B 1.445(10) .
C9B H9B1 0.9700 .
C9B H9B2 0.9700 .
C10B C11B 1.462(10) .
C10B H10C 0.9700 .
C10B H10D 0.9700 .
C11B H11D 0.9600 .
C11B H11E 0.9600 .
C11B H11F 0.9600 .
C1C C7C 1.481(8) .
C1C C2C 1.510(10) .
C1C H1C 0.9800 .
C2C C3C 1.391(9) .
C2C H2C1 0.9700 .
C2C H2C2 0.9700 .
C3C C4C 1.407(9) .
C3C H3C1 0.9700 .
C3C H3C2 0.9700 .
C4C C5C 1.441(11) .
C4C H4C1 0.9700 .
C4C H4C2 0.9700 .
C5C C6C 1.479(11) .
C5C H5C1 0.9700 .
C5C H5C2 0.9700 .
C6C H6C1 0.9600 .
C6C H6C2 0.9600 .
C6C H6C3 0.9600 .
C7C C8C 1.472(10) .
C7C H7C1 0.9700 .
C7C H7C2 0.9700 .
C8C C9C 1.514(10) .
C8C H8C1 0.9700 .
C8C H8C2 0.9700 .
C9C C10C 1.493(12) .
C9C H9C1 0.9700 .
C9C H9C2 0.9700 .
C10C C11C 1.363(14) .
C10C H10E 0.9700 .
C10C H10F 0.9700 .
C11C H11G 0.9600 .
C11C H11H 0.9600 .
C11C H11I 0.9600 .
C1D C2D 1.479(10) .
C1D C7D 1.527(10) .
C1D H1D 0.9800 .
C2D C3D 1.511(10) .
C2D H2D1 0.9700 .
C2D H2D2 0.9700 .
C3D C4D 1.433(10) .
C3D H3D1 0.9700 .
C3D H3D2 0.9700 .
C4D C5D 1.471(11) .
C4D H4D1 0.9700 .
C4D H4D2 0.9700 .
C5D C6D 1.449(12) .
C5D H5D1 0.9700 .
C5D H5D2 0.9700 .
C6D H6D1 0.9600 .
C6D H6D2 0.9600 .
C6D H6D3 0.9600 .
C7D C8D 1.476(10) .
C7D H7D1 0.9700 .
C7D H7D2 0.9700 .
C8D C9D 1.500(11) .
C8D H8D1 0.9700 .
C8D H8D2 0.9700 .
C9D C10D 1.532(12) .
C9D H9D1 0.9700 .
C9D H9D2 0.9700 .
C10D C11D 1.415(14) .
C10D H10G 0.9700 .
C10D H10H 0.9700 .
C11D H11J 0.9600 .
C11D H11K 0.9600 .
C11D H11L 0.9600 .

loop_
_platon_squeeze_void_nr
_platon_squeeze_void_average_x
_platon_squeeze_void_average_y
_platon_squeeze_void_average_z
_platon_squeeze_void_volume
_platon_squeeze_void_count_electrons
1 0.897 0.003 0.159 9830.6 658.8
